data_2236112
loop_
_publ_author_name
'Waris, Ghulam'
'Siddiqi, Humaira Masood'
'Fl\"orke, Ulrich'
'Butt, M.Saeed'
'Hussain, Rizwan'

_publ_section_title
;
 <i>N</i>-(4-Chlorophenyl)-4-nitrobenzamide
;
_journal_coeditor_code BT6822
_journal_issue 9
_journal_name_full 'Acta Crystallographica Section E'
_journal_page_first o2768
_journal_paper_doi 10.1107/S1600536812036082
_journal_volume 68
_journal_year 2012
_chemical_formula_iupac 'C13 H9 Cl N2 O3'
_chemical_formula_moiety 'C13 H9 Cl N2 O3'
_chemical_formula_sum 'C13 H9 Cl N2 O3'
_chemical_formula_weight 276.67
_chemical_melting_point 141
_chemical_name_common N-(4-Chlorophenyl)-4-nitrobenzamide
_chemical_name_systematic
;
<i>N</i>-(4-Chlorophenyl)-4-nitrobenzamide
;
_space_group_IT_number 14
_symmetry_cell_setting monoclinic
_symmetry_space_group_name_Hall '-P 2yn'
_symmetry_space_group_name_H-M 'P 1 21/n 1'
_atom_sites_solution_hydrogens difmap
_atom_sites_solution_primary direct
_atom_sites_solution_secondary difmap
_audit_creation_method SHELXL-97
_cell_angle_alpha 90.00
_cell_angle_beta 103.8530(10)
_cell_angle_gamma 90.00
_cell_formula_units_Z 4
_cell_length_a 9.6019(7)
_cell_length_b 13.0688(10)
_cell_length_c 9.6412(7)
_cell_measurement_reflns_used 5166
_cell_measurement_temperature 130(2)
_cell_measurement_theta_max 28.29
_cell_measurement_theta_min 2.67
_cell_volume 1174.64(15)
_computing_cell_refinement 'SAINT (Bruker, 2002)'
_computing_data_collection 'SMART (Bruker, 2002)'
_computing_data_reduction 'SAINT (Bruker, 2002)'
_computing_molecular_graphics 'SHELXTL (Sheldrick, 2008)'
_computing_publication_material 'SHELXTL (Sheldrick, 2008) and local programs'
_computing_structure_refinement 'SHELXTL (Sheldrick, 2008)'
_computing_structure_solution 'SHELXTL (Sheldrick, 2008)'
_diffrn_ambient_temperature 130(2)
_diffrn_measured_fraction_theta_full 1.000
_diffrn_measured_fraction_theta_max 1.000
_diffrn_measurement_device_type 'Bruker SMART APEX'
_diffrn_measurement_method '\f and \w scans'
_diffrn_radiation_monochromator graphite
_diffrn_radiation_source 'sealed tube'
_diffrn_radiation_type MoK\a
_diffrn_radiation_wavelength 0.71073
_diffrn_reflns_av_R_equivalents 0.0189
_diffrn_reflns_av_sigmaI/netI 0.0165
_diffrn_reflns_limit_h_max 12
_diffrn_reflns_limit_h_min -11
_diffrn_reflns_limit_k_max 17
_diffrn_reflns_limit_k_min -16
_diffrn_reflns_limit_l_max 12
_diffrn_reflns_limit_l_min -12
_diffrn_reflns_number 10822
_diffrn_reflns_theta_full 27.88
_diffrn_reflns_theta_max 27.88
_diffrn_reflns_theta_min 2.68
_exptl_absorpt_coefficient_mu 0.330
_exptl_absorpt_correction_T_max 0.9429
_exptl_absorpt_correction_T_min 0.8549
_exptl_absorpt_correction_type multi-scan
_exptl_absorpt_process_details '(SADABS; Sheldrick, 2004)'
_exptl_crystal_colour yellow
_exptl_crystal_density_diffrn 1.564
_exptl_crystal_density_method 'not measured'
_exptl_crystal_description prism
_exptl_crystal_F_000 568
_exptl_crystal_size_max 0.49
_exptl_crystal_size_mid 0.20
_exptl_crystal_size_min 0.18
_refine_diff_density_max 0.758
_refine_diff_density_min -0.257
_refine_ls_extinction_method none
_refine_ls_goodness_of_fit_ref 1.076
_refine_ls_hydrogen_treatment constr
_refine_ls_matrix_type full
_refine_ls_number_parameters 172
_refine_ls_number_reflns 2808
_refine_ls_number_restraints 0
_refine_ls_restrained_S_all 1.076
_refine_ls_R_factor_all 0.0459
_refine_ls_R_factor_gt 0.0422
_refine_ls_shift/su_max 0.000
_refine_ls_shift/su_mean 0.000
_refine_ls_structure_factor_coef Fsqd
_refine_ls_weighting_details 'calc w=1/[\s^2^(Fo^2^)+(0.0652P)^2^+0.6505P] where P=(Fo^2^+2Fc^2^)/3'
_refine_ls_weighting_scheme calc
_refine_ls_wR_factor_gt 0.1128
_refine_ls_wR_factor_ref 0.1158
_reflns_number_gt 2557
_reflns_number_total 2808
_reflns_threshold_expression I>2\s(I)
_cod_data_source_file bt6822.cif
_cod_data_source_block I
_cod_original_sg_symbol_H-M 'P 21/n'
_cod_database_code 2236112
_cod_database_fobs_code 2236112

loop_
_symmetry_equiv_pos_as_xyz
'x, y, z'
'-x+1/2, y+1/2, -z+1/2'
'-x, -y, -z'
'x-1/2, -y-1/2, z-1/2'

loop_
_atom_site_type_symbol
_atom_site_label
_atom_site_fract_x
_atom_site_fract_y
_atom_site_fract_z
_atom_site_U_iso_or_equiv
_atom_site_adp_type
_atom_site_calc_flag
_atom_site_refinement_flags
_atom_site_occupancy
_atom_site_symmetry_multiplicity
Cl Cl1 0.86234(4) 0.07922(3) 0.98180(4) 0.02702(14) Uani d . 1 1
O O1 0.81457(12) 0.60046(9) 0.92017(14) 0.0290(3) Uani d . 1 1
O O2 0.38514(13) 1.02953(9) 0.81384(14) 0.0317(3) Uani d . 1 1
O O3 0.20735(12) 0.93858(9) 0.69700(13) 0.0268(3) Uani d . 1 1
N N1 0.61843(14) 0.49653(10) 0.87249(14) 0.0212(3) Uani d . 1 1
H H1A 0.5241 0.4972 0.8458 0.025 Uiso calc R 1 1
N N2 0.33274(14) 0.94804(11) 0.76579(15) 0.0216(3) Uani d . 1 1
C C1 0.68462(17) 0.58903(12) 0.88325(17) 0.0208(3) Uani d . 1 1
C C2 0.58628(16) 0.68089(12) 0.84829(16) 0.0193(3) Uani d . 1 1
C C3 0.64838(16) 0.77663(12) 0.88474(17) 0.0210(3) Uani d . 1 1
H H3A 0.7479 0.7812 0.9287 0.025 Uiso calc R 1 1
C C4 0.56698(17) 0.86526(12) 0.85776(17) 0.0215(3) Uani d . 1 1
H H4A 0.6090 0.9305 0.8833 0.026 Uiso calc R 1 1
C C5 0.42207(16) 0.85577(11) 0.79222(16) 0.0193(3) Uani d . 1 1
C C6 0.35741(16) 0.76187(13) 0.75241(17) 0.0217(3) Uani d . 1 1
H H6A 0.2584 0.7578 0.7064 0.026 Uiso calc R 1 1
C C7 0.44026(17) 0.67427(12) 0.78121(17) 0.0224(3) Uani d . 1 1
H H7A 0.3977 0.6092 0.7553 0.027 Uiso calc R 1 1
C C8 0.68397(16) 0.39913(12) 0.89933(16) 0.0198(3) Uani d . 1 1
C C9 0.59677(17) 0.31396(12) 0.85279(17) 0.0220(3) Uani d . 1 1
H H9A 0.4996 0.3238 0.8032 0.026 Uiso calc R 1 1
C C10 0.65021(17) 0.21567(13) 0.87802(17) 0.0225(3) Uani d . 1 1
H H10A 0.5907 0.1580 0.8466 0.027 Uiso calc R 1 1
C C11 0.79284(17) 0.20303(12) 0.95039(17) 0.0203(3) Uani d . 1 1
C C12 0.88114(16) 0.28597(13) 0.99628(17) 0.0213(3) Uani d . 1 1
H H12A 0.9784 0.2756 1.0452 0.026 Uiso calc R 1 1
C C13 0.82716(17) 0.38472(13) 0.97057(17) 0.0215(3) Uani d . 1 1
H H13A 0.8875 0.4420 1.0014 0.026 Uiso calc R 1 1

loop_
_atom_site_aniso_label
_atom_site_aniso_U_11
_atom_site_aniso_U_22
_atom_site_aniso_U_33
_atom_site_aniso_U_12
_atom_site_aniso_U_13
_atom_site_aniso_U_23
Cl1 0.0277(2) 0.0195(2) 0.0341(2) 0.00400(14) 0.00786(16) 0.00411(15)
O1 0.0156(5) 0.0224(6) 0.0469(7) -0.0015(4) 0.0033(5) 0.0064(5)
O2 0.0278(6) 0.0180(6) 0.0468(8) -0.0001(5) 0.0041(5) -0.0024(5)
O3 0.0182(5) 0.0259(6) 0.0344(6) 0.0029(4) 0.0029(5) -0.0003(5)
N1 0.0142(6) 0.0192(6) 0.0288(7) 0.0001(5) 0.0023(5) 0.0008(5)
N2 0.0194(6) 0.0216(7) 0.0248(6) 0.0008(5) 0.0069(5) 0.0004(5)
C1 0.0177(7) 0.0216(8) 0.0232(7) -0.0007(6) 0.0051(6) 0.0026(6)
C2 0.0177(7) 0.0203(7) 0.0202(7) -0.0005(5) 0.0053(5) 0.0019(5)
C3 0.0153(6) 0.0227(8) 0.0238(7) -0.0022(6) 0.0024(6) 0.0009(6)
C4 0.0199(7) 0.0195(7) 0.0247(7) -0.0033(6) 0.0046(6) -0.0005(6)
C5 0.0183(7) 0.0195(7) 0.0208(7) 0.0021(6) 0.0063(5) 0.0006(5)
C6 0.0146(6) 0.0243(8) 0.0248(8) -0.0014(6) 0.0023(5) -0.0006(6)
C7 0.0188(7) 0.0187(7) 0.0286(8) -0.0029(6) 0.0033(6) -0.0014(6)
C8 0.0191(7) 0.0194(7) 0.0218(7) 0.0014(6) 0.0067(6) 0.0012(6)
C9 0.0158(7) 0.0249(8) 0.0242(7) 0.0002(6) 0.0026(6) -0.0010(6)
C10 0.0195(7) 0.0218(8) 0.0267(8) -0.0037(6) 0.0063(6) -0.0026(6)
C11 0.0203(7) 0.0183(7) 0.0237(7) 0.0027(6) 0.0083(6) 0.0027(6)
C12 0.0159(7) 0.0239(8) 0.0239(7) 0.0012(6) 0.0042(6) 0.0024(6)
C13 0.0181(7) 0.0215(7) 0.0247(7) -0.0009(6) 0.0048(6) 0.0001(6)

loop_
_atom_type_symbol
_atom_type_description
_atom_type_scat_dispersion_real
_atom_type_scat_dispersion_imag
_atom_type_scat_source
C C 0.0033 0.0016 'International Tables Vol C Tables 4.2.6.8 and 6.1.1.4'
H H 0.0000 0.0000 'International Tables Vol C Tables 4.2.6.8 and 6.1.1.4'
N N 0.0061 0.0033 'International Tables Vol C Tables 4.2.6.8 and 6.1.1.4'
O O 0.0106 0.0060 'International Tables Vol C Tables 4.2.6.8 and 6.1.1.4'
Cl Cl 0.1484 0.1585 'International Tables Vol C Tables 4.2.6.8 and 6.1.1.4'

loop_
_geom_angle_atom_site_label_1
_geom_angle_atom_site_label_2
_geom_angle_atom_site_label_3
_geom_angle
C1 N1 C8 127.36(13)
C1 N1 H1A 116.3
C8 N1 H1A 116.3
O2 N2 O3 123.50(14)
O2 N2 C5 118.73(13)
O3 N2 C5 117.76(13)
O1 C1 N1 123.89(14)
O1 C1 C2 120.44(14)
N1 C1 C2 115.67(13)
C3 C2 C7 119.53(14)
C3 C2 C1 116.68(13)
C7 C2 C1 123.79(14)
C4 C3 C2 120.96(14)
C4 C3 H3A 119.5
C2 C3 H3A 119.5
C3 C4 C5 117.96(14)
C3 C4 H4A 121.0
C5 C4 H4A 121.0
C6 C5 C4 122.55(14)
C6 C5 N2 118.36(13)
C4 C5 N2 119.09(14)
C7 C6 C5 118.60(14)
C7 C6 H6A 120.7
C5 C6 H6A 120.7
C6 C7 C2 120.39(14)
C6 C7 H7A 119.8
C2 C7 H7A 119.8
C13 C8 C9 119.58(14)
C13 C8 N1 123.64(14)
C9 C8 N1 116.77(13)
C10 C9 C8 120.91(14)
C10 C9 H9A 119.5
C8 C9 H9A 119.5
C9 C10 C11 118.56(14)
C9 C10 H10A 120.7
C11 C10 H10A 120.7
C12 C11 C10 121.51(14)
C12 C11 Cl1 119.40(12)
C10 C11 Cl1 119.09(12)
C11 C12 C13 119.80(14)
C11 C12 H12A 120.1
C13 C12 H12A 120.1
C12 C13 C8 119.63(14)
C12 C13 H13A 120.2
C8 C13 H13A 120.2

loop_
_geom_bond_atom_site_label_1
_geom_bond_atom_site_label_2
_geom_bond_distance
Cl1 C11 1.7488(16)
O1 C1 1.222(2)
O2 N2 1.2207(19)
O3 N2 1.2339(17)
N1 C1 1.358(2)
N1 C8 1.4161(19)
N1 H1A 0.8800
N2 C5 1.466(2)
C1 C2 1.515(2)
C2 C3 1.394(2)
C2 C7 1.399(2)
C3 C4 1.387(2)
C3 H3A 0.9500
C4 C5 1.389(2)
C4 H4A 0.9500
C5 C6 1.387(2)
C6 C7 1.384(2)
C6 H6A 0.9500
C7 H7A 0.9500
C8 C13 1.395(2)
C8 C9 1.400(2)
C9 C10 1.383(2)
C9 H9A 0.9500
C10 C11 1.390(2)
C10 H10A 0.9500
C11 C12 1.382(2)
C12 C13 1.391(2)
C12 H12A 0.9500
C13 H13A 0.9500

loop_
_geom_hbond_atom_site_label_D
_geom_hbond_atom_site_label_H
_geom_hbond_atom_site_label_A
_geom_hbond_site_symmetry_A
_geom_hbond_distance_DH
_geom_hbond_distance_HA
_geom_hbond_distance_DA
_geom_hbond_angle_DHA
C13 H13A O1 . 0.95 2.26 2.859(2) 119.9
N1 H1A O3 2_546 0.88 2.29 3.1312(17) 159.1

loop_
_geom_torsion_atom_site_label_1
_geom_torsion_atom_site_label_2
_geom_torsion_atom_site_label_3
_geom_torsion_atom_site_label_4
_geom_torsion
C8 N1 C1 O1 -0.7(3)
C8 N1 C1 C2 -179.73(14)
O1 C1 C2 C3 -11.2(2)
N1 C1 C2 C3 167.93(14)
O1 C1 C2 C7 167.99(16)
N1 C1 C2 C7 -12.9(2)
C7 C2 C3 C4 1.2(2)
C1 C2 C3 C4 -179.64(14)
C2 C3 C4 C5 -0.6(2)
C3 C4 C5 C6 -0.5(2)
C3 C4 C5 N2 178.45(14)
O2 N2 C5 C6 172.37(15)
O3 N2 C5 C6 -6.8(2)
O2 N2 C5 C4 -6.7(2)
O3 N2 C5 C4 174.13(14)
C4 C5 C6 C7 1.0(2)
N2 C5 C6 C7 -177.98(14)
C5 C6 C7 C2 -0.4(2)
C3 C2 C7 C6 -0.7(2)
C1 C2 C7 C6 -179.81(15)
C1 N1 C8 C13 14.2(3)
C1 N1 C8 C9 -167.02(15)
C13 C8 C9 C10 0.8(2)
N1 C8 C9 C10 -178.06(14)
C8 C9 C10 C11 -0.2(2)
C9 C10 C11 C12 -0.3(2)
C9 C10 C11 Cl1 -179.48(12)
C10 C11 C12 C13 0.2(2)
Cl1 C11 C12 C13 179.39(12)
C11 C12 C13 C8 0.4(2)
C9 C8 C13 C12 -0.9(2)
N1 C8 C13 C12 177.89(14)

loop_
_cod_related_entry_id
_cod_related_entry_database
_cod_related_entry_code
1 ChemSpider 207352
